data_7706744
loop_
_publ_author_name
'Zhou, Rui-Sha'
'Zhang, Xiao-Yu'
'Fu, Jin'
'Xin, Li-Dong'
'Jiao, Wei-Zhou'
'Song, Jiang-Feng'

_publ_section_title
;
 Four new Cu<sub>6</sub>S<sub>6</sub> cluster-based coordination
 compounds: synthesis, crystal structures and fluorescence properties.
;
_journal_issue 13
_journal_name_full 'Dalton transactions (Cambridge, England : 2003)'
_journal_page_first 4567
_journal_page_last 4576
_journal_paper_doi 10.1039/d1dt00322d
_journal_volume 50
_journal_year 2021
_chemical_formula_sum 'C22 H24 Cu5 N9 S3'
_chemical_formula_weight 828.38
_space_group_crystal_system monoclinic
_space_group_IT_number 14
_space_group_name_Hall '-P 2yn'
_space_group_name_H-M_alt 'P 1 21/n 1'
_atom_sites_solution_hydrogens geom
_atom_sites_solution_primary direct
_audit_creation_method SHELXL-2018/3
_audit_update_record
;
2020-12-14 deposited with the CCDC.	2021-03-02 downloaded from the CCDC.
;
_cell_angle_alpha 90
_cell_angle_beta 99.776(2)
_cell_angle_gamma 90
_cell_formula_units_Z 4
_cell_length_a 12.5044(8)
_cell_length_b 17.1384(11)
_cell_length_c 15.2420(10)
_cell_measurement_reflns_used 6839
_cell_measurement_temperature 298(2)
_cell_measurement_theta_max 26.756
_cell_measurement_theta_min 2.961
_cell_volume 3219.0(4)
_computing_cell_refinement 'Bruker XSCANS'
_computing_data_collection 'Bruker XSCANS'
_computing_data_reduction 'Bruker SHELXTL'
_computing_molecular_graphics 'Bruker SHELXTL'
_computing_publication_material 'Bruker SHELXTL'
_computing_structure_refinement 'SHELXL-2018/3 (Sheldrick, 2018)'
_computing_structure_solution 'ShelXS (Sheldrick, 2008)'
_diffrn_ambient_temperature 298(2)
_diffrn_measured_fraction_theta_full 0.998
_diffrn_measured_fraction_theta_max 0.998
_diffrn_measurement_device_type 'CCD area detector'
_diffrn_measurement_method 'phi and omega scans'
_diffrn_radiation_type MoK\a
_diffrn_radiation_wavelength 0.71073
_diffrn_reflns_av_R_equivalents 0.0469
_diffrn_reflns_av_unetI/netI 0.0261
_diffrn_reflns_Laue_measured_fraction_full 0.998
_diffrn_reflns_Laue_measured_fraction_max 0.998
_diffrn_reflns_limit_h_max 15
_diffrn_reflns_limit_h_min -15
_diffrn_reflns_limit_k_max 21
_diffrn_reflns_limit_k_min -21
_diffrn_reflns_limit_l_max 19
_diffrn_reflns_limit_l_min -19
_diffrn_reflns_number 49391
_diffrn_reflns_point_group_measured_fraction_full 0.998
_diffrn_reflns_point_group_measured_fraction_max 0.998
_diffrn_reflns_theta_full 25.242
_diffrn_reflns_theta_max 26.756
_diffrn_reflns_theta_min 2.961
_diffrn_source 'fine-focus sealed tube'
_exptl_absorpt_coefficient_mu 3.472
_exptl_absorpt_correction_type multi-scan
_exptl_absorpt_process_details 'Higashi, T. (1995).'
_exptl_crystal_colour yellow
_exptl_crystal_density_diffrn 1.709
_exptl_crystal_description block
_exptl_crystal_F_000 1648
_exptl_crystal_size_max 0.280
_exptl_crystal_size_mid 0.240
_exptl_crystal_size_min 0.200
_exptl_transmission_factor_max 0.499
_exptl_transmission_factor_min 0.393
_refine_diff_density_max 0.401
_refine_diff_density_min -0.669
_refine_diff_density_rms 0.085
_refine_ls_extinction_method none
_refine_ls_goodness_of_fit_ref 1.124
_refine_ls_hydrogen_treatment constr
_refine_ls_matrix_type full
_refine_ls_number_parameters 359
_refine_ls_number_reflns 6839
_refine_ls_number_restraints 0
_refine_ls_restrained_S_all 1.124
_refine_ls_R_factor_all 0.0761
_refine_ls_R_factor_gt 0.0392
_refine_ls_shift/su_max 0.001
_refine_ls_shift/su_mean 0.000
_refine_ls_structure_factor_coef Fsqd
_refine_ls_weighting_details 'w=1/[\s^2^(Fo^2^)+(0.0539P)^2^+3.4605P] where P=(Fo^2^+2Fc^2^)/3'
_refine_ls_weighting_scheme calc
_refine_ls_wR_factor_gt 0.0977
_refine_ls_wR_factor_ref 0.1287
_reflns_Friedel_coverage 0.000
_reflns_number_gt 4684
_reflns_number_total 6839
_reflns_threshold_expression 'I > 2\s(I)'
_cod_data_source_file d1dt00322d2.cif
_cod_data_source_block Compound_4
_cod_depositor_comments 'Adding full bibliography for 7706743--7706746.cif.'
_cod_original_sg_symbol_H-M 'P 21/n'
_cod_database_code 7706744
_shelx_shelxl_version_number 2018/3
_shelx_space_group_comment
;
The symmetry employed for this shelxl refinement is uniquely defined
by the following loop, which should always be used as a source of
symmetry information in preference to the above space-group names.
They are only intended as comments.
;
_shelx_estimated_absorpt_t_min 0.443
_shelx_estimated_absorpt_t_max 0.544

loop_
_space_group_symop_operation_xyz
'x, y, z'
'-x+1/2, y+1/2, -z+1/2'
'-x, -y, -z'
'x-1/2, -y-1/2, z-1/2'

loop_
_atom_site_label
_atom_site_type_symbol
_atom_site_fract_x
_atom_site_fract_y
_atom_site_fract_z
_atom_site_U_iso_or_equiv
_atom_site_adp_type
_atom_site_occupancy
_atom_site_site_symmetry_order
_atom_site_calc_flag
_atom_site_refinement_flags_posn
_atom_site_refinement_flags_adp
_atom_site_refinement_flags_occupancy
_atom_site_disorder_assembly
_atom_site_disorder_group
C1 C 0.3633(3) 0.1999(2) -0.0128(3) 0.0459(9) Uani 1 1 d . . . . .
C2 C 0.4276(4) 0.2637(3) -0.1265(3) 0.0604(12) Uani 1 1 d . . . . .
C3 C 0.3667(5) 0.3274(3) -0.1112(4) 0.0747(15) Uani 1 1 d . . . . .
H3 H 0.368129 0.372383 -0.145208 0.090 Uiso 1 1 calc R U . . .
C4 C 0.3031(5) 0.3247(3) -0.0452(4) 0.0683(14) Uani 1 1 d . . . . .
C5 C 0.2293(6) 0.3898(4) -0.0275(5) 0.102(2) Uani 1 1 d . . . . .
H5A H 0.156864 0.370134 -0.030722 0.152 Uiso 1 1 calc R U . . .
H5B H 0.229739 0.430077 -0.071211 0.152 Uiso 1 1 calc R U . . .
H5C H 0.254139 0.410829 0.030784 0.152 Uiso 1 1 calc R U . . .
C6 C 0.4996(5) 0.2620(4) -0.1949(4) 0.0804(17) Uani 1 1 d . . . . .
H6A H 0.573539 0.269408 -0.166581 0.121 Uiso 1 1 calc R U . . .
H6B H 0.479061 0.303040 -0.237310 0.121 Uiso 1 1 calc R U . . .
H6C H 0.492607 0.212572 -0.224898 0.121 Uiso 1 1 calc R U . . .
C7 C 0.7166(3) -0.0200(2) 0.2204(3) 0.0434(9) Uani 1 1 d . . . . .
C8 C 0.8759(4) -0.0201(3) 0.1614(4) 0.0605(12) Uani 1 1 d . . . . .
C9 C 0.9319(5) -0.0336(4) 0.2458(4) 0.0773(16) Uani 1 1 d . . . . .
H9 H 1.007125 -0.037706 0.255726 0.093 Uiso 1 1 calc R U . . .
C10 C 0.8755(4) -0.0409(3) 0.3154(3) 0.0660(13) Uani 1 1 d . . . . .
C11 C 0.9317(5) -0.0585(5) 0.4086(4) 0.102(2) Uani 1 1 d . . . . .
H11A H 0.885871 -0.043326 0.450186 0.153 Uiso 1 1 calc R U . . .
H11B H 0.998706 -0.029995 0.420827 0.153 Uiso 1 1 calc R U . . .
H11C H 0.946471 -0.113398 0.414241 0.153 Uiso 1 1 calc R U . . .
C12 C 0.9302(5) -0.0082(4) 0.0834(4) 0.0867(19) Uani 1 1 d . . . . .
H12A H 0.895005 -0.039472 0.034599 0.130 Uiso 1 1 calc R U . . .
H12B H 1.004975 -0.023312 0.098330 0.130 Uiso 1 1 calc R U . . .
H12C H 0.925702 0.045814 0.066559 0.130 Uiso 1 1 calc R U . . .
C13 C 0.6960(3) 0.1732(2) 0.0288(3) 0.0459(9) Uani 1 1 d . . . . .
C14 C 0.6663(4) 0.2255(3) 0.1621(3) 0.0615(12) Uani 1 1 d . . . . .
C15 C 0.7430(5) 0.2810(3) 0.1541(4) 0.0716(15) Uani 1 1 d . . . . .
H15 H 0.762776 0.317178 0.199449 0.086 Uiso 1 1 calc R U . . .
C16 C 0.7907(4) 0.2834(3) 0.0798(4) 0.0631(13) Uani 1 1 d . . . . .
C17 C 0.6030(6) 0.2226(4) 0.2377(4) 0.0872(19) Uani 1 1 d . . . . .
H17A H 0.528031 0.233574 0.215512 0.131 Uiso 1 1 calc R U . . .
H17B H 0.631231 0.260751 0.281690 0.131 Uiso 1 1 calc R U . . .
H17C H 0.609454 0.171569 0.264061 0.131 Uiso 1 1 calc R U . . .
C18 C 0.8691(5) 0.3466(3) 0.0650(4) 0.0834(18) Uani 1 1 d . . . . .
H18A H 0.941962 0.328919 0.085105 0.125 Uiso 1 1 calc R U . . .
H18B H 0.855503 0.392300 0.097832 0.125 Uiso 1 1 calc R U . . .
H18C H 0.859750 0.358862 0.002751 0.125 Uiso 1 1 calc R U . . .
C19 C 0.7994(4) 0.2263(4) -0.2080(3) 0.0685(14) Uani 1 1 d . . . . .
C20 C 0.0723(4) 0.1993(4) 0.0321(4) 0.0694(14) Uani 1 1 d . . . . .
C21 C 0.2256(9) 0.0469(7) 0.3251(6) 0.133(3) Uani 1 1 d . . . . .
C22 C 0.2951(14) 0.0315(9) 0.2610(11) 0.264(9) Uani 1 1 d . . . . .
H22A H 0.333651 -0.016458 0.275917 0.397 Uiso 1 1 calc R U . . .
H22B H 0.346102 0.073448 0.261600 0.397 Uiso 1 1 calc R U . . .
H22C H 0.252072 0.027187 0.202746 0.397 Uiso 1 1 calc R U . . .
Cu1 Cu 0.20283(5) 0.23045(5) 0.10153(4) 0.0719(2) Uani 1 1 d . . . . .
Cu2 Cu 0.49444(5) 0.09361(3) -0.09405(4) 0.05485(17) Uani 1 1 d . . . . .
Cu3 Cu 0.67153(5) -0.01135(3) 0.02765(4) 0.05470(17) Uani 1 1 d . . . . .
Cu4 Cu 0.53357(5) 0.08311(3) 0.10085(4) 0.05370(16) Uani 1 1 d . . . . .
Cu5 Cu 0.85384(5) 0.20735(4) -0.08946(4) 0.0664(2) Uani 1 1 d . . . . .
N1 N 0.3032(3) 0.2605(2) 0.0052(2) 0.0525(9) Uani 1 1 d . . . . .
N2 N 0.4231(3) 0.1985(2) -0.0774(2) 0.0489(8) Uani 1 1 d . . . . .
N3 N 0.7663(3) -0.0156(2) 0.1483(3) 0.0517(9) Uani 1 1 d . . . . .
N4 N 0.7677(3) -0.0316(2) 0.3029(2) 0.0559(9) Uani 1 1 d . . . . .
N5 N 0.6431(3) 0.1700(2) 0.0982(2) 0.0509(9) Uani 1 1 d . . . . .
N6 N 0.7675(3) 0.2289(2) 0.0161(2) 0.0521(9) Uani 1 1 d . . . . .
N7 N 0.7657(4) 0.2402(3) -0.2812(3) 0.0863(15) Uani 1 1 d . . . . .
N8 N -0.0075(4) 0.1893(4) -0.0160(3) 0.0829(14) Uani 1 1 d . . . . .
N9 N 0.1718(8) 0.0557(6) 0.3739(6) 0.148(3) Uani 1 1 d . . . . .
S1 S 0.36008(9) 0.11818(6) 0.05638(7) 0.0480(3) Uani 1 1 d . . . . .
S2 S 0.57456(10) -0.01158(6) 0.20320(7) 0.0487(3) Uani 1 1 d . . . . .
S3 S 0.67609(9) 0.09898(6) -0.05127(7) 0.0477(3) Uani 1 1 d . . . . .

loop_
_atom_site_aniso_label
_atom_site_aniso_U_11
_atom_site_aniso_U_22
_atom_site_aniso_U_33
_atom_site_aniso_U_23
_atom_site_aniso_U_13
_atom_site_aniso_U_12
C1 0.047(2) 0.046(2) 0.043(2) -0.0011(18) 0.0032(19) 0.0042(19)
C2 0.065(3) 0.060(3) 0.055(3) 0.007(2) 0.008(2) -0.003(2)
C3 0.094(4) 0.054(3) 0.079(4) 0.016(3) 0.022(3) 0.009(3)
C4 0.085(4) 0.049(3) 0.069(3) 0.007(2) 0.009(3) 0.016(3)
C5 0.138(6) 0.067(4) 0.109(5) 0.016(4) 0.047(5) 0.042(4)
C6 0.090(4) 0.086(4) 0.072(4) 0.023(3) 0.031(3) 0.001(3)
C7 0.049(2) 0.041(2) 0.039(2) -0.0014(17) 0.0061(18) -0.0024(18)
C8 0.053(3) 0.064(3) 0.066(3) -0.004(2) 0.014(2) 0.000(2)
C9 0.051(3) 0.106(5) 0.072(4) -0.003(3) 0.002(3) -0.005(3)
C10 0.057(3) 0.077(3) 0.058(3) -0.005(3) -0.006(2) -0.010(3)
C11 0.081(4) 0.153(7) 0.058(3) 0.004(4) -0.025(3) -0.014(4)
C12 0.066(4) 0.119(5) 0.080(4) 0.002(4) 0.030(3) 0.007(3)
C13 0.047(2) 0.045(2) 0.045(2) 0.0068(18) 0.0050(19) 0.0017(18)
C14 0.074(3) 0.052(3) 0.060(3) -0.001(2) 0.017(3) 0.004(2)
C15 0.089(4) 0.058(3) 0.068(3) -0.014(3) 0.015(3) -0.003(3)
C16 0.065(3) 0.051(3) 0.072(3) -0.008(2) 0.008(3) -0.008(2)
C17 0.115(5) 0.084(4) 0.071(4) -0.014(3) 0.040(4) -0.005(4)
C18 0.091(4) 0.059(3) 0.103(5) -0.016(3) 0.025(4) -0.024(3)
C19 0.060(3) 0.101(4) 0.044(3) 0.014(3) 0.009(2) -0.009(3)
C20 0.055(3) 0.092(4) 0.059(3) -0.006(3) 0.004(3) 0.013(3)
C21 0.145(9) 0.158(9) 0.101(7) 0.030(6) 0.041(6) -0.014(7)
C22 0.31(2) 0.299(18) 0.236(16) 0.053(14) 0.208(16) 0.063(16)
Cu1 0.0612(4) 0.0993(5) 0.0521(4) -0.0147(3) 0.0007(3) 0.0126(4)
Cu2 0.0500(3) 0.0603(3) 0.0543(3) -0.0056(3) 0.0090(3) -0.0005(3)
Cu3 0.0682(4) 0.0519(3) 0.0456(3) 0.0012(2) 0.0143(3) -0.0001(3)
Cu4 0.0532(3) 0.0580(3) 0.0514(3) 0.0093(3) 0.0131(3) 0.0054(3)
Cu5 0.0611(4) 0.0846(5) 0.0501(3) 0.0102(3) 0.0002(3) -0.0079(3)
N1 0.062(2) 0.049(2) 0.046(2) -0.0005(16) 0.0059(18) 0.0078(18)
N2 0.050(2) 0.049(2) 0.047(2) 0.0027(16) 0.0072(17) 0.0019(16)
N3 0.054(2) 0.050(2) 0.051(2) -0.0016(16) 0.0100(18) 0.0010(17)
N4 0.059(2) 0.063(2) 0.043(2) -0.0032(18) 0.0021(18) -0.0065(19)
N5 0.056(2) 0.050(2) 0.049(2) -0.0007(16) 0.0131(18) 0.0004(17)
N6 0.050(2) 0.054(2) 0.052(2) 0.0012(17) 0.0072(18) -0.0038(17)
N7 0.074(3) 0.123(4) 0.063(3) 0.015(3) 0.014(3) -0.015(3)
N8 0.063(3) 0.110(4) 0.075(3) -0.005(3) 0.006(3) 0.006(3)
N9 0.153(8) 0.180(8) 0.118(6) 0.005(6) 0.045(6) -0.024(6)
S1 0.0521(6) 0.0485(6) 0.0450(6) 0.0014(5) 0.0130(5) 0.0048(5)
S2 0.0543(6) 0.0527(6) 0.0404(5) 0.0030(4) 0.0116(5) 0.0013(5)
S3 0.0487(6) 0.0525(6) 0.0425(6) 0.0016(4) 0.0098(5) -0.0033(5)

loop_
_atom_type_symbol
_atom_type_description
_atom_type_scat_dispersion_real
_atom_type_scat_dispersion_imag
_atom_type_scat_source
C C 0.0033 0.0016 'International Tables Vol C Tables 4.2.6.8 and 6.1.1.4'
H H 0.0000 0.0000 'International Tables Vol C Tables 4.2.6.8 and 6.1.1.4'
N N 0.0061 0.0033 'International Tables Vol C Tables 4.2.6.8 and 6.1.1.4'
S S 0.1246 0.1234 'International Tables Vol C Tables 4.2.6.8 and 6.1.1.4'
Cu Cu 0.3201 1.2651 'International Tables Vol C Tables 4.2.6.8 and 6.1.1.4'

loop_
_geom_angle_atom_site_label_1
_geom_angle_atom_site_label_2
_geom_angle_atom_site_label_3
_geom_angle
_geom_angle_site_symmetry_1
_geom_angle_site_symmetry_3
_geom_angle_publ_flag
N2 C1 N1 124.8(4) . . ?
N2 C1 S1 120.0(3) . . ?
N1 C1 S1 115.1(3) . . ?
N2 C2 C3 119.1(5) . . ?
N2 C2 C6 117.3(5) . . ?
C3 C2 C6 123.5(5) . . ?
C2 C3 C4 120.0(5) . . ?
N1 C4 C3 119.9(5) . . ?
N1 C4 C5 116.6(5) . . ?
C3 C4 C5 123.5(5) . . ?
N4 C7 N3 124.5(4) . . ?
N4 C7 S2 117.8(3) . . ?
N3 C7 S2 117.8(3) . . ?
N3 C8 C9 119.3(5) . . ?
N3 C8 C12 117.7(5) . . ?
C9 C8 C12 123.0(5) . . ?
C10 C9 C8 119.4(5) . . ?
N4 C10 C9 121.0(5) . . ?
N4 C10 C11 117.1(5) . . ?
C9 C10 C11 121.9(5) . . ?
N5 C13 N6 124.9(4) . . ?
N5 C13 S3 119.3(3) . . ?
N6 C13 S3 115.8(3) . . ?
N5 C14 C15 119.4(5) . . ?
N5 C14 C17 116.7(5) . . ?
C15 C14 C17 123.9(5) . . ?
C16 C15 C14 120.3(5) . . ?
N6 C16 C15 120.5(5) . . ?
N6 C16 C18 117.4(5) . . ?
C15 C16 C18 122.2(5) . . ?
N7 C19 Cu5 178.1(6) . . ?
N8 C20 Cu1 171.2(6) . . ?
N9 C21 C22 177.3(14) . . ?
C20 Cu1 N7 142.6(2) . 4_566 ?
C20 Cu1 N1 103.7(2) . . ?
N7 Cu1 N1 112.6(2) 4_566 . ?
N2 Cu2 S2 121.63(11) . 3_655 ?
N2 Cu2 S3 111.58(11) . . ?
S2 Cu2 S3 118.88(5) 3_655 . ?
N2 Cu2 Cu3 91.82(10) . 3_655 ?
S2 Cu2 Cu3 74.90(3) 3_655 3_655 ?
S3 Cu2 Cu3 132.80(4) . 3_655 ?
N2 Cu2 Cu4 85.96(10) . . ?
S2 Cu2 Cu4 133.77(4) 3_655 . ?
S3 Cu2 Cu4 73.93(3) . . ?
Cu3 Cu2 Cu4 67.30(2) 3_655 . ?
N2 Cu2 Cu4 145.99(10) . 3_655 ?
S2 Cu2 Cu4 47.36(3) 3_655 3_655 ?
S3 Cu2 Cu4 98.89(4) . 3_655 ?
Cu3 Cu2 Cu4 55.327(18) 3_655 3_655 ?
Cu4 Cu2 Cu4 88.39(2) . 3_655 ?
N3 Cu3 S1 120.93(11) . 3_655 ?
N3 Cu3 S3 117.09(11) . . ?
S1 Cu3 S3 113.67(5) 3_655 . ?
N3 Cu3 Cu4 87.88(11) . . ?
S1 Cu3 Cu4 131.05(4) 3_655 . ?
S3 Cu3 Cu4 78.21(3) . . ?
N3 Cu3 Cu2 90.49(11) . 3_655 ?
S1 Cu3 Cu2 74.20(3) 3_655 3_655 ?
S3 Cu3 Cu2 134.15(4) . 3_655 ?
Cu4 Cu3 Cu2 66.31(2) . 3_655 ?
N5 Cu4 S1 114.76(11) . . ?
N5 Cu4 S2 117.94(11) . . ?
S1 Cu4 S2 119.87(5) . . ?
N5 Cu4 Cu3 87.25(10) . . ?
S1 Cu4 Cu3 132.81(4) . . ?
S2 Cu4 Cu3 76.76(3) . . ?
N5 Cu4 Cu2 86.10(10) . . ?
S1 Cu4 Cu2 72.00(3) . . ?
S2 Cu4 Cu2 136.55(4) . . ?
Cu3 Cu4 Cu2 68.39(2) . . ?
N5 Cu4 Cu2 143.42(11) . 3_655 ?
S1 Cu4 Cu2 99.00(4) . 3_655 ?
S2 Cu4 Cu2 47.01(3) . 3_655 ?
Cu3 Cu4 Cu2 58.36(2) . 3_655 ?
Cu2 Cu4 Cu2 91.61(2) . 3_655 ?
C19 Cu5 N8 138.1(2) . 1_655 ?
C19 Cu5 N6 124.1(2) . . ?
N8 Cu5 N6 96.40(18) 1_655 . ?
C1 N1 C4 117.8(4) . . ?
C1 N1 Cu1 111.6(3) . . ?
C4 N1 Cu1 130.0(3) . . ?
C1 N2 C2 118.3(4) . . ?
C1 N2 Cu2 114.8(3) . . ?
C2 N2 Cu2 126.8(3) . . ?
C7 N3 C8 118.0(4) . . ?
C7 N3 Cu3 117.7(3) . . ?
C8 N3 Cu3 124.1(3) . . ?
C7 N4 C10 117.7(4) . . ?
C13 N5 C14 117.6(4) . . ?
C13 N5 Cu4 118.1(3) . . ?
C14 N5 Cu4 124.3(3) . . ?
C16 N6 C13 117.2(4) . . ?
C16 N6 Cu5 126.5(3) . . ?
C13 N6 Cu5 115.0(3) . . ?
C19 N7 Cu1 175.3(6) . 4_665 ?
C20 N8 Cu5 161.7(6) . 1_455 ?
C1 S1 Cu3 109.23(15) . 3_655 ?
C1 S1 Cu4 106.00(15) . . ?
Cu3 S1 Cu4 91.24(5) 3_655 . ?
C7 S2 Cu2 108.18(14) . 3_655 ?
C7 S2 Cu4 105.58(14) . . ?
Cu2 S2 Cu4 85.64(5) 3_655 . ?
C13 S3 Cu3 104.56(14) . . ?
C13 S3 Cu2 104.38(15) . . ?
Cu3 S3 Cu2 90.26(4) . . ?

loop_
_geom_bond_atom_site_label_1
_geom_bond_atom_site_label_2
_geom_bond_distance
_geom_bond_site_symmetry_2
_geom_bond_publ_flag
C1 N2 1.334(5) . ?
C1 N1 1.336(5) . ?
C1 S1 1.759(4) . ?
C2 N2 1.351(6) . ?
C2 C3 1.375(7) . ?
C2 C6 1.489(7) . ?
C3 C4 1.385(8) . ?
C4 N1 1.342(6) . ?
C4 C5 1.501(7) . ?
C7 N4 1.325(5) . ?
C7 N3 1.353(6) . ?
C7 S2 1.757(4) . ?
C8 N3 1.353(6) . ?
C8 C9 1.376(8) . ?
C8 C12 1.480(8) . ?
C9 C10 1.375(8) . ?
C10 N4 1.339(6) . ?
C10 C11 1.504(7) . ?
C13 N5 1.341(5) . ?
C13 N6 1.345(5) . ?
C13 S3 1.751(4) . ?
C14 N5 1.357(6) . ?
C14 C15 1.371(7) . ?
C14 C17 1.505(7) . ?
C15 C16 1.368(7) . ?
C16 N6 1.342(6) . ?
C16 C18 1.502(7) . ?
C19 N7 1.150(7) . ?
C19 Cu5 1.848(5) . ?
C20 N8 1.146(7) . ?
C20 Cu1 1.866(6) . ?
C21 N9 1.096(11) . ?
C21 C22 1.438(15) . ?
Cu1 N7 1.893(5) 4_566 ?
Cu1 N1 2.151(4) . ?
Cu2 N2 2.042(4) . ?
Cu2 S2 2.2362(13) 3_655 ?
Cu2 S3 2.2562(13) . ?
Cu2 Cu3 2.8341(8) 3_655 ?
Cu2 Cu4 2.9332(9) . ?
Cu2 Cu4 3.0485(9) 3_655 ?
Cu3 N3 2.013(4) . ?
Cu3 S1 2.2308(12) 3_655 ?
Cu3 S3 2.2470(12) . ?
Cu3 Cu4 2.7378(8) . ?
Cu4 N5 2.028(4) . ?
Cu4 S1 2.2422(13) . ?
Cu4 S2 2.2490(12) . ?
Cu5 N8 1.923(5) 1_655 ?
Cu5 N6 2.117(4) . ?
